data_2007276
loop_
_publ_author_name
'Tissot, Olivier'
'Gouygou, Maryse'
'Daran, Jean-Claude'
'Balavoine, Gilbert'

_publ_section_title
;
 Key Intermediates in the Synthesis of 2,2'-Biphosphole
;
_journal_issue 5
_journal_name_full 'Acta Crystallographica Section C'
_journal_page_first 676
_journal_page_last 679
_journal_paper_doi 10.1107/S0108270197018179
_journal_volume 54
_journal_year 1998
_chemical_formula_moiety ' C12 H12 Br P S '
_chemical_formula_sum 'C12 H12 Br P S'
_chemical_formula_weight 299.16
_chemical_name_systematic
;
 1-phenyl-2-bromo-3,4-dimethylphosphole sulfide
;
_space_group_IT_number 2
_symmetry_cell_setting triclinic
_symmetry_space_group_name_Hall '-P 1'
_symmetry_space_group_name_H-M 'P -1'
_cell_angle_alpha 92.61(2)
_cell_angle_beta 96.96(2)
_cell_angle_gamma 109.53(2)
_cell_formula_units_Z 2
_cell_length_a 7.3535(15)
_cell_length_b 7.9457(17)
_cell_length_c 11.731(2)
_cell_measurement_reflns_used 3713
_cell_measurement_temperature 180(2)
_cell_measurement_theta_max 24.27
_cell_measurement_theta_min 2.73
_cell_volume 638.5(2)
_computing_cell_refinement 'IPDS software'
_computing_data_collection 'IPDS software (Stoe, 1996a)'
_computing_data_reduction 'X-RED (Stoe, 1996b)'
_computing_molecular_graphics 'CAMERON (Watkin et al., 1996)'
_computing_publication_material SHELXL97
_computing_structure_refinement 'SHELXL97 (Sheldrick, 1997)'
_computing_structure_solution 'SIR92 (Altomare et al., 1994)'
_diffrn_ambient_temperature 180(2)
_diffrn_measured_fraction_theta_full 0.899
_diffrn_measured_fraction_theta_max 0.899
_diffrn_measurement_device_type 'Stoe IPDS'
_diffrn_measurement_method '\f rotation'
_diffrn_radiation_monochromator graphite
_diffrn_radiation_source 'fine-focus sealed tube'
_diffrn_radiation_type MoK\a
_diffrn_radiation_wavelength 0.71073
_diffrn_reflns_av_R_equivalents 0.0526
_diffrn_reflns_av_sigmaI/netI 0.0161
_diffrn_reflns_limit_h_max 7
_diffrn_reflns_limit_h_min -8
_diffrn_reflns_limit_k_max 9
_diffrn_reflns_limit_k_min -9
_diffrn_reflns_limit_l_max 13
_diffrn_reflns_limit_l_min 0
_diffrn_reflns_number 3713
_diffrn_reflns_theta_full 24.27
_diffrn_reflns_theta_max 24.27
_diffrn_reflns_theta_min 2.73
_diffrn_standards_decay_% negligible
_diffrn_standards_interval_count 'Area detector used'
_diffrn_standards_interval_time 'Area detector used'
_diffrn_standards_number '200 for each image'
_exptl_absorpt_coefficient_mu 3.473
_exptl_absorpt_correction_T_max 0.311
_exptl_absorpt_correction_T_min 0.157
_exptl_absorpt_correction_type 'numerical (Stoe, 1996c)'
_exptl_crystal_colour colourless
_exptl_crystal_density_diffrn 1.556
_exptl_crystal_density_method 'not measured'
_exptl_crystal_description prism
_exptl_crystal_F_000 300
_exptl_crystal_size_max 0.80
_exptl_crystal_size_mid 0.64
_exptl_crystal_size_min 0.42
_refine_diff_density_max 0.552
_refine_diff_density_min -0.395
_refine_ls_extinction_method none
_refine_ls_goodness_of_fit_ref 1.072
_refine_ls_hydrogen_treatment 'H atoms riding'
_refine_ls_matrix_type full
_refine_ls_number_parameters 136
_refine_ls_number_reflns 1866
_refine_ls_number_restraints 0
_refine_ls_restrained_S_all 1.072
_refine_ls_R_factor_all 0.0427
_refine_ls_R_factor_gt 0.0364
_refine_ls_shift/su_max 0.001
_refine_ls_shift/su_mean 0.000
_refine_ls_structure_factor_coef Fsqd
_refine_ls_weighting_details 'w = 1/[\s^2^(Fo^2^)+(0.0411P)^2^+1.8879P] where P=(Fo^2^+2Fc^2^)/3'
_refine_ls_weighting_scheme calc
_refine_ls_wR_factor_obs .0950
_refine_ls_wR_factor_ref 0.0997
_reflns_number_gt 1611
_reflns_number_total 1866
_reflns_threshold_expression >2sigma(I)
_cod_data_source_file sk1134.cif
_cod_data_source_block 4
_cod_depositor_comments
;
The following automatic conversions were performed:
'_geom_bond_publ_flag' value 'YES' changed to 'yes' according to
'/home/saulius/struct/CIF-dictionaries/cif_core.dic' dictionary named
'cif_core.dic' version 2.4.1 from 2010-06-29 (8 times).

Automatic conversion script
Id: cif_fix_enum 1527 2010-12-29 10:47:43Z saulius 

The following automatic conversions were performed:

'_geom_bond_publ_flag' value 'YES' changed to 'yes' according to
/home/saulius/struct/CIF-dictionaries/cif_core.dic dictionary named
'cif_core.dic' version 2.4.1 from 2010-06-29 (8
times).

'_geom_angle_publ_flag' value 'YES' changed to 'yes'
according to /home/saulius/struct/CIF-dictionaries/cif_core.dic
dictionary named 'cif_core.dic' version 2.4.1 from 2010-06-29 (16
times).

Automatic conversion script
Id: cif_fix_values 1715 2011-07-08 13:25:40Z adriana 

The following automatic conversions were performed:

'_refine_ls_weighting_scheme' value 'calc w =
1/[\s^2^(Fo^2^)+(0.0411P)^2^+1.8879P] where P=(Fo^2^+2Fc^2^)/3' was
changed to 'calc'. New tag '_refine_ls_weighting_details' was
created. The value of the new tag was set to 'w =
1/[\s^2^(Fo^2^)+(0.0411P)^2^+1.8879P] where P=(Fo^2^+2Fc^2^)/3'.

Automatic conversion script
Id: cif_fix_values 3143 2015-03-26 13:38:13Z robertas 
;
_cod_original_formula_sum ' C12 H12 Br P S '
_cod_database_code 2007276

loop_
_symmetry_equiv_pos_as_xyz
'x, y, z'
'-x, -y, -z'

loop_
_atom_site_label
_atom_site_fract_x
_atom_site_fract_y
_atom_site_fract_z
_atom_site_U_iso_or_equiv
_atom_site_adp_type
_atom_site_calc_flag
_atom_site_refinement_flags
_atom_site_occupancy
_atom_site_disorder_assembly
_atom_site_disorder_group
_atom_site_type_symbol
Br1 -.01409(8) .98512(7) .15524(4) .0458(2) Uani d . 1 . . Br
P1 -.05589(17) .64799(15) .30108(10) .0299(3) Uani d . 1 . . P
S1 .21529(19) .66202(18) .31461(11) .0429(3) Uani d . 1 . . S
C1 -.1007(7) .8548(6) .2789(4) .0312(10) Uani d . 1 . . C
C2 -.1977(7) .8952(6) .3585(4) .0363(11) Uani d . 1 . . C
C3 -.2356(7) .7615(7) .4467(4) .0361(11) Uani d . 1 . . C
C4 -.1705(7) .6260(6) .4280(4) .0368(11) Uani d . 1 . . C
H4 -.1833 .5326 .4749 .044 Uiso calc R 1 . . H
C21 -.2643(9) 1.0544(7) .3638(5) .0523(14) Uani d . 1 . . C
H21A -.3288 1.0540 .4302 .063 Uiso calc R 1 . . H
H21B -.3531 1.0483 .2953 .063 Uiso calc R 1 . . H
H21C -.1535 1.1627 .3691 .063 Uiso calc R 1 . . H
C31 -.3373(8) .7842(8) .5455(4) .0489(13) Uani d . 1 . . C
H31A -.3496 .6863 .5925 .059 Uiso calc R 1 . . H
H31B -.4646 .7859 .5169 .059 Uiso calc R 1 . . H
H31C -.2633 .8951 .5908 .059 Uiso calc R 1 . . H
C111 -.2183(7) .4854(6) .1883(4) .0312(10) Uani d . 1 . . C
C112 -.1442(8) .4016(6) .1094(4) .0412(12) Uani d . 1 . . C
H112 -.0106 .4248 .1159 .049 Uiso calc R 1 . . H
C113 -.2691(9) .2828(7) .0202(5) .0511(14) Uani d . 1 . . C
H113 -.2187 .2287 -.0339 .061 Uiso calc R 1 . . H
C114 -.4665(9) .2448(7) .0118(5) .0545(15) Uani d . 1 . . C
H114 -.5500 .1634 -.0472 .065 Uiso calc R 1 . . H
C115 -.5417(8) .3275(7) .0911(5) .0547(15) Uani d . 1 . . C
H115 -.6758 .3015 .0850 .066 Uiso calc R 1 . . H
C116 -.4195(7) .4479(7) .1788(5) .0443(12) Uani d . 1 . . C
H116 -.4706 .5040 .2315 .053 Uiso calc R 1 . . H

loop_
_atom_site_aniso_label
_atom_site_aniso_U_11
_atom_site_aniso_U_22
_atom_site_aniso_U_33
_atom_site_aniso_U_12
_atom_site_aniso_U_13
_atom_site_aniso_U_23
Br1 .0536(4) .0378(3) .0474(3) .0138(2) .0124(2) .0176(2)
P1 .0306(7) .0324(6) .0312(6) .0147(5) .0081(5) .0094(5)
S1 .0318(7) .0564(8) .0450(7) .0208(6) .0052(5) .0083(6)
C1 .027(2) .030(2) .037(2) .0097(19) .0037(19) .0056(18)
C2 .027(3) .037(3) .043(3) .010(2) .000(2) -.002(2)
C3 .025(3) .046(3) .034(2) .009(2) .0047(19) .001(2)
C4 .038(3) .043(3) .029(2) .012(2) .006(2) .010(2)
C21 .054(4) .046(3) .063(4) .027(3) .008(3) -.007(3)
C31 .035(3) .066(4) .042(3) .013(3) .009(2) -.003(2)
C111 .037(3) .026(2) .033(2) .0111(19) .0109(19) .0144(18)
C112 .044(3) .038(3) .045(3) .020(2) .004(2) .002(2)
C113 .067(4) .037(3) .053(3) .024(3) .008(3) -.003(2)
C114 .054(4) .035(3) .065(4) .008(3) -.005(3) -.004(3)
C115 .035(3) .045(3) .071(4) -.002(3) .005(3) .007(3)
C116 .031(3) .043(3) .057(3) .008(2) .013(2) .006(2)

loop_
_atom_type_symbol
_atom_type_description
_atom_type_scat_dispersion_real
_atom_type_scat_dispersion_imag
_atom_type_scat_source
C C 0.0033 0.0016 'International Tables Vol C Tables 4.2.6.8 and 6.1.1.4'
H H 0.0000 0.0000 'International Tables Vol C Tables 4.2.6.8 and 6.1.1.4'
Br Br -0.2901 2.4595 'International Tables Vol C Tables 4.2.6.8 and 6.1.1.4'
P P 0.1023 0.0942 'International Tables Vol C Tables 4.2.6.8 and 6.1.1.4'
S S 0.1246 0.1234 'International Tables Vol C Tables 4.2.6.8 and 6.1.1.4'

loop_
_geom_angle_atom_site_label_1
_geom_angle_atom_site_label_2
_geom_angle_atom_site_label_3
_geom_angle
_geom_angle_publ_flag
C4 P1 C1 90.6(2) yes
C4 P1 C111 108.3(2) yes
C1 P1 C111 105.6(2) yes
C4 P1 S1 118.66(17) yes
C1 P1 S1 116.01(16) yes
C111 P1 S1 114.69(16) yes
C2 C1 P1 111.9(3) yes
C2 C1 Br1 127.6(4) yes
P1 C1 Br1 120.5(3) yes
C1 C2 C3 112.1(4) yes
C1 C2 C21 125.9(5) yes
C3 C2 C21 122.0(4) yes
C4 C3 C31 124.7(5) yes
C4 C3 C2 114.4(4) yes
C31 C3 C2 120.9(5) yes
C3 C4 P1 111.0(3) yes

loop_
_geom_bond_atom_site_label_1
_geom_bond_atom_site_label_2
_geom_bond_site_symmetry_2
_geom_bond_distance
_geom_bond_publ_flag
Br1 C1 . 1.871(4) yes
P1 C4 . 1.785(5) yes
P1 C1 . 1.805(5) yes
P1 C111 . 1.810(5) yes
P1 S1 . 1.9460(18) yes
C1 C2 . 1.331(7) yes
C2 C3 . 1.499(7) yes
C3 C4 . 1.336(7) yes

loop_
_cod_related_entry_id
_cod_related_entry_database
_cod_related_entry_code
1 ChemSpider 10448687
